data_7222357
loop_
_publ_author_name
'Adach, Anna'
'Daszkiewicz, Marek'
'Tyszka-Czochara, Ma\/lgorzata'
'Barszcz, Boleslaw'

_publ_section_title
;
 New oxovanadium(IV) complexes with pincer ligand obtained in situ:
 experimental and theoretical studies on the structure, spectroscopic
 properties and antitumour activity.
;
_journal_name_full 'RSC Adv.'
_journal_paper_doi 10.1039/C5RA12561H
_journal_year 2015
_chemical_formula_moiety 'C14 H19 N7 O S2 V, C7 H8'
_chemical_formula_sum 'C21 H27 N7 O S2 V'
_chemical_formula_weight 508.55
_space_group_crystal_system monoclinic
_space_group_IT_number 11
_space_group_name_Hall '-P 2yb'
_space_group_name_H-M_alt 'P 1 21/m 1'
_symmetry_space_group_name_Hall '-P 2yb'
_symmetry_space_group_name_H-M 'P 1 21/m 1'
_atom_sites_solution_hydrogens mixed
_audit_creation_method SHELXL-2014/7
_audit_update_record
;
2015-06-19 deposited with the CCDC.
2015-09-29 downloaded from the CCDC.
;
_cell_angle_alpha 90
_cell_angle_beta 103.466(9)
_cell_angle_gamma 90
_cell_formula_units_Z 2
_cell_length_a 7.7159(7)
_cell_length_b 16.2503(12)
_cell_length_c 10.3876(8)
_cell_measurement_reflns_used 1578
_cell_measurement_temperature 295(2)
_cell_measurement_theta_max 25.24
_cell_measurement_theta_min 2.98
_cell_volume 1266.65(18)
_computing_cell_refinement 'CrysAlis 1.171.32.6'
_computing_data_collection 'CrysAlis 1.171.32.6'
_computing_data_reduction 'CrysAlis 1.171.33.42'
_computing_structure_refinement 'SHELXL-2014/7 (Sheldrick, 2014)'
_computing_structure_solution 'SHELXS-2014/7 (Sheldrick, 2014)'
_diffrn_ambient_temperature 295(2)
_diffrn_detector_area_resol_mean '1024x1024 with blocks 2x2, 33.133pixel/mm'
_diffrn_measured_fraction_theta_full 0.998
_diffrn_measured_fraction_theta_max 0.998
_diffrn_measurement_device_type 'KUMA KM-4 with area CCD detector'
_diffrn_measurement_method \w-scan
_diffrn_radiation_type MoK\a
_diffrn_radiation_wavelength 0.71073
_diffrn_reflns_av_R_equivalents 0.0511
_diffrn_reflns_av_unetI/netI 0.0445
_diffrn_reflns_laue_measured_fraction_full 0.998
_diffrn_reflns_laue_measured_fraction_max 0.998
_diffrn_reflns_limit_h_max 9
_diffrn_reflns_limit_h_min -9
_diffrn_reflns_limit_k_max 19
_diffrn_reflns_limit_k_min -19
_diffrn_reflns_limit_l_max 12
_diffrn_reflns_limit_l_min -12
_diffrn_reflns_number 11488
_diffrn_reflns_point_group_measured_fraction_full 0.998
_diffrn_reflns_point_group_measured_fraction_max 0.998
_diffrn_reflns_theta_full 25.242
_diffrn_reflns_theta_max 25.348
_diffrn_reflns_theta_min 2.981
_diffrn_source 'fine-focus sealed tube'
_exptl_absorpt_coefficient_mu 0.583
_exptl_absorpt_correction_T_max 0.97
_exptl_absorpt_correction_T_min 0.85
_exptl_absorpt_correction_type numerical
_exptl_absorpt_process_details 'CrysAlis 1.171.33.42'
_exptl_crystal_colour blue
_exptl_crystal_density_diffrn 1.333
_exptl_crystal_description plate
_exptl_crystal_F_000 530
_exptl_crystal_size_max 0.43
_exptl_crystal_size_mid 0.24
_exptl_crystal_size_min 0.07
_refine_diff_density_max 0.228
_refine_diff_density_min -0.203
_refine_diff_density_rms 0.045
_refine_ls_extinction_method none
_refine_ls_goodness_of_fit_ref 1.002
_refine_ls_hydrogen_treatment refxyz
_refine_ls_matrix_type full
_refine_ls_number_parameters 156
_refine_ls_number_reflns 2403
_refine_ls_number_restraints 0
_refine_ls_restrained_S_all 1.002
_refine_ls_R_factor_all 0.0783
_refine_ls_R_factor_gt 0.0429
_refine_ls_shift/su_max <0.001
_refine_ls_shift/su_mean <0.001
_refine_ls_structure_factor_coef Fsqd
_refine_ls_weighting_details 'w=1/[\s^2^(Fo^2^)+(0.0596P)^2^] where P=(Fo^2^+2Fc^2^)/3'
_refine_ls_weighting_scheme calc
_refine_ls_wR_factor_gt 0.0970
_refine_ls_wR_factor_ref 0.1086
_reflns_Friedel_coverage 0.000
_reflns_number_gt 1578
_reflns_number_total 2403
_reflns_threshold_expression 'I > 2\s(I)'
_cod_data_source_file c5ra12561h1.cif
_cod_data_source_block g-1
_cod_database_code 7222357
_shelx_shelxl_version_number 2014/7
_shelx_space_group_comment
;
The symmetry employed for this shelxl refinement is uniquely defined
by the following loop, which should always be used as a source of
symmetry information in preference to the above space-group names.
They are only intended as comments.
;

loop_
_space_group_symop_operation_xyz
'x, y, z'
'-x, y+1/2, -z'
'-x, -y, -z'
'x, -y-1/2, z'

loop_
_atom_site_label
_atom_site_type_symbol
_atom_site_fract_x
_atom_site_fract_y
_atom_site_fract_z
_atom_site_U_iso_or_equiv
_atom_site_adp_type
_atom_site_occupancy
_atom_site_site_symmetry_order
_atom_site_calc_flag
_atom_site_refinement_flags_posn
_atom_site_refinement_flags_adp
_atom_site_refinement_flags_occupancy
V1 V 0.25519(8) 0.2500 0.94126(6) 0.0486(2) Uani 1 2 d S T P
S2 S 0.28025(13) 0.04300(5) 0.61874(9) 0.0871(3) Uani 1 1 d . . .
O1 O 0.4483(3) 0.2500 1.0358(3) 0.0652(7) Uani 1 2 d S T P
N1 N -0.0466(4) 0.2500 0.8290(3) 0.0472(7) Uani 1 2 d S T P
H1 H -0.0495 0.2500 0.7342 0.057 Uiso 1 2 calc R U P
N2 N 0.2762(3) 0.16245(14) 0.8072(2) 0.0625(6) Uani 1 1 d . . .
N11 N -0.0456(3) 0.14544(12) 0.98938(19) 0.0487(5) Uani 1 1 d . . .
N12 N 0.1312(2) 0.16210(13) 1.04033(18) 0.0482(5) Uani 1 1 d . . .
C2 C 0.2777(3) 0.11291(16) 0.7280(3) 0.0521(7) Uani 1 1 d . . .
C13 C 0.1744(3) 0.11987(15) 1.1543(2) 0.0485(6) Uani 1 1 d . . .
C14 C 0.0264(4) 0.07618(17) 1.1717(3) 0.0592(7) Uani 1 1 d . . .
H14 H 0.0215 0.0421 1.2427 0.071 Uiso 1 1 calc R U .
C15 C -0.1103(3) 0.09258(16) 1.0652(3) 0.0532(7) Uani 1 1 d . . .
C16 C 0.3541(4) 0.1243(2) 1.2442(3) 0.0716(8) Uani 1 1 d . . .
H16A H 0.4086 0.1760 1.2319 0.107 Uiso 0.5 1 calc R U P
H16B H 0.4263 0.0801 1.2246 0.107 Uiso 0.5 1 calc R U P
H16C H 0.3439 0.1199 1.3343 0.107 Uiso 0.5 1 calc R U P
H16D H 0.3772 0.0747 1.2953 0.107 Uiso 0.5 1 calc R U P
H16E H 0.3596 0.1706 1.3026 0.107 Uiso 0.5 1 calc R U P
H16F H 0.4420 0.1307 1.1929 0.107 Uiso 0.5 1 calc R U P
C17 C -0.2993(3) 0.0625(2) 1.0285(3) 0.0756(9) Uani 1 1 d . . .
H17A H -0.3473 0.0709 0.9356 0.113 Uiso 0.5 1 calc R U P
H17B H -0.3692 0.0923 1.0781 0.113 Uiso 0.5 1 calc R U P
H17C H -0.3022 0.0049 1.0484 0.113 Uiso 0.5 1 calc R U P
H17D H -0.3318 0.0412 1.1058 0.113 Uiso 0.5 1 calc R U P
H17E H -0.3099 0.0197 0.9633 0.113 Uiso 0.5 1 calc R U P
H17F H -0.3770 0.1072 0.9930 0.113 Uiso 0.5 1 calc R U P
C18 C -0.1282(4) 0.17348(18) 0.8562(3) 0.0654(8) Uani 1 1 d . . .
H18A H -0.1135 0.1320 0.7924 0.079 Uiso 1 1 calc R U .
H18B H -0.2548 0.1818 0.8480 0.079 Uiso 1 1 calc R U .
C21 C -0.1029(5) 0.2500 0.4747(4) 0.0590(10) Uani 1 2 d S T P
C22 C -0.1815(4) 0.1775(2) 0.4969(3) 0.0726(8) Uani 1 1 d . . .
H22 H -0.1299 0.1278 0.4818 0.087 Uiso 1 1 calc R U .
C23 C -0.3361(5) 0.1774(3) 0.5414(3) 0.0949(12) Uani 1 1 d . . .
H23 H -0.3877 0.1277 0.5565 0.114 Uiso 1 1 calc R U .
C24 C -0.4146(6) 0.2500 0.5635(5) 0.108(2) Uani 1 2 d S T P
H24 H -0.5195 0.2500 0.5930 0.129 Uiso 1 2 calc R U P
C25 C 0.0648(7) 0.2500 0.4245(5) 0.0926(15) Uani 1 2 d S T P
H25A H 0.0181 0.2500 0.3293 0.139 Uiso 1 2 d S U P
H25B H 0.1295 0.2015 0.4515 0.139 Uiso 1 1 d . U .

loop_
_atom_site_aniso_label
_atom_site_aniso_U_11
_atom_site_aniso_U_22
_atom_site_aniso_U_33
_atom_site_aniso_U_23
_atom_site_aniso_U_13
_atom_site_aniso_U_12
V1 0.0509(4) 0.0509(4) 0.0426(4) 0.000 0.0082(3) 0.000
S2 0.1345(8) 0.0554(5) 0.0798(6) -0.0116(4) 0.0418(6) 0.0015(5)
O1 0.0481(15) 0.0754(18) 0.0681(18) 0.000 0.0053(13) 0.000
N1 0.0601(18) 0.0427(17) 0.0340(15) 0.000 0.0013(14) 0.000
N2 0.0805(16) 0.0562(14) 0.0557(14) -0.0004(12) 0.0258(13) 0.0057(13)
N11 0.0476(13) 0.0527(13) 0.0429(12) 0.0075(10) 0.0048(10) -0.0004(10)
N12 0.0480(13) 0.0555(13) 0.0381(12) 0.0037(10) 0.0043(10) 0.0023(10)
C2 0.0569(16) 0.0461(15) 0.0574(18) 0.0126(13) 0.0214(14) 0.0071(13)
C13 0.0553(16) 0.0513(15) 0.0377(14) 0.0034(12) 0.0084(13) 0.0122(13)
C14 0.0720(19) 0.0591(17) 0.0498(17) 0.0132(13) 0.0209(15) 0.0099(15)
C15 0.0561(16) 0.0469(15) 0.0600(17) 0.0056(13) 0.0205(15) 0.0043(13)
C16 0.0720(19) 0.088(2) 0.0500(17) 0.0143(15) 0.0046(16) 0.0139(17)
C17 0.0591(18) 0.074(2) 0.096(2) 0.0159(18) 0.0225(17) -0.0053(16)
C18 0.0668(18) 0.0659(19) 0.0537(17) 0.0094(14) -0.0060(14) -0.0111(15)
C21 0.068(3) 0.060(3) 0.048(2) 0.000 0.011(2) 0.000
C22 0.086(2) 0.071(2) 0.0557(18) -0.0099(16) 0.0045(17) -0.0126(18)
C23 0.075(3) 0.136(4) 0.064(2) -0.002(2) -0.004(2) -0.046(2)
C24 0.044(3) 0.219(8) 0.053(3) 0.000 -0.001(2) 0.000
C25 0.109(4) 0.086(3) 0.097(4) 0.000 0.051(3) 0.000

loop_
_atom_type_symbol
_atom_type_description
_atom_type_scat_dispersion_real
_atom_type_scat_dispersion_imag
_atom_type_scat_source
C C 0.0033 0.0016 'International Tables Vol C Tables 4.2.6.8 and 6.1.1.4'
H H 0.0000 0.0000 'International Tables Vol C Tables 4.2.6.8 and 6.1.1.4'
N N 0.0061 0.0033 'International Tables Vol C Tables 4.2.6.8 and 6.1.1.4'
O O 0.0106 0.0060 'International Tables Vol C Tables 4.2.6.8 and 6.1.1.4'
S S 0.1246 0.1234 'International Tables Vol C Tables 4.2.6.8 and 6.1.1.4'
V V 0.3005 0.5294 'International Tables Vol C Tables 4.2.6.8 and 6.1.1.4'

loop_
_geom_angle_atom_site_label_1
_geom_angle_atom_site_label_2
_geom_angle_atom_site_label_3
_geom_angle
_geom_angle_site_symmetry_1
_geom_angle_site_symmetry_3
O1 V1 N2 102.27(9) . .
O1 V1 N2 102.27(9) . 4_565
N2 V1 N2 89.35(12) . 4_565
O1 V1 N12 99.52(9) . .
N2 V1 N12 88.73(8) . .
N2 V1 N12 158.03(9) 4_565 .
O1 V1 N12 99.52(9) . 4_565
N2 V1 N12 158.03(9) . 4_565
N2 V1 N12 88.72(8) 4_565 4_565
N12 V1 N12 84.96(11) . 4_565
O1 V1 N1 171.74(12) . .
N2 V1 N1 83.52(8) . .
N2 V1 N1 83.52(8) 4_565 .
N12 V1 N1 74.52(7) . .
N12 V1 N1 74.52(7) 4_565 .
C18 N1 C18 118.0(3) . 4_565
C18 N1 V1 109.15(15) . .
C18 N1 V1 109.15(15) 4_565 .
C18 N1 H1 106.7 . .
C18 N1 H1 106.7 4_565 .
V1 N1 H1 106.7 . .
C2 N2 V1 176.1(2) . .
C15 N11 N12 111.96(19) . .
C15 N11 C18 128.3(2) . .
N12 N11 C18 118.8(2) . .
C13 N12 N11 105.1(2) . .
C13 N12 V1 136.64(18) . .
N11 N12 V1 117.90(14) . .
N2 C2 S2 179.4(3) . .
N12 C13 C14 109.4(2) . .
N12 C13 C16 122.3(2) . .
C14 C13 C16 128.2(2) . .
C15 C14 C13 107.3(2) . .
C15 C14 H14 126.3 . .
C13 C14 H14 126.3 . .
N11 C15 C14 106.2(2) . .
N11 C15 C17 122.3(2) . .
C14 C15 C17 131.6(3) . .
C13 C16 H16A 109.5 . .
C13 C16 H16B 109.5 . .
H16A C16 H16B 109.5 . .
C13 C16 H16C 109.5 . .
H16A C16 H16C 109.5 . .
H16B C16 H16C 109.5 . .
C13 C16 H16D 109.5 . .
H16A C16 H16D 141.1 . .
H16B C16 H16D 56.3 . .
H16C C16 H16D 56.3 . .
C13 C16 H16E 109.5 . .
H16A C16 H16E 56.3 . .
H16B C16 H16E 141.1 . .
H16C C16 H16E 56.3 . .
H16D C16 H16E 109.5 . .
C13 C16 H16F 109.5 . .
H16A C16 H16F 56.3 . .
H16B C16 H16F 56.3 . .
H16C C16 H16F 141.1 . .
H16D C16 H16F 109.5 . .
H16E C16 H16F 109.5 . .
C15 C17 H17A 109.5 . .
C15 C17 H17B 109.5 . .
H17A C17 H17B 109.5 . .
C15 C17 H17C 109.5 . .
H17A C17 H17C 109.5 . .
H17B C17 H17C 109.5 . .
C15 C17 H17D 109.5 . .
H17A C17 H17D 141.1 . .
H17B C17 H17D 56.3 . .
H17C C17 H17D 56.3 . .
C15 C17 H17E 109.5 . .
H17A C17 H17E 56.3 . .
H17B C17 H17E 141.1 . .
H17C C17 H17E 56.3 . .
H17D C17 H17E 109.5 . .
C15 C17 H17F 109.5 . .
H17A C17 H17F 56.3 . .
H17B C17 H17F 56.3 . .
H17C C17 H17F 141.1 . .
H17D C17 H17F 109.5 . .
H17E C17 H17F 109.5 . .
N1 C18 N11 109.9(2) . .
N1 C18 H18A 109.7 . .
N11 C18 H18A 109.7 . .
N1 C18 H18B 109.7 . .
N11 C18 H18B 109.7 . .
H18A C18 H18B 108.2 . .
C22 C21 C22 118.8(4) . 4_565
C22 C21 C25 120.6(2) . .
C22 C21 C25 120.6(2) 4_565 .
C21 C22 C23 120.7(3) . .
C21 C22 H22 119.7 . .
C23 C22 H22 119.7 . .
C24 C23 C22 120.5(4) . .
C24 C23 H23 119.8 . .
C22 C23 H23 119.8 . .
C23 C24 C23 118.9(5) . 4_565
C23 C24 H24 120.5 . .
C23 C24 H24 120.5 4_565 .
C21 C25 H25A 102.0 . .
C21 C25 H25B 109.7 . .
H25A C25 H25B 110.4 . .

loop_
_geom_bond_atom_site_label_1
_geom_bond_atom_site_label_2
_geom_bond_distance
_geom_bond_site_symmetry_2
V1 O1 1.582(3) .
V1 N2 2.024(2) .
V1 N2 2.024(2) 4_565
V1 N12 2.115(2) .
V1 N12 2.115(2) 4_565
V1 N1 2.349(3) .
S2 C2 1.609(3) .
N1 C18 1.451(3) .
N1 C18 1.451(3) 4_565
N1 H1 0.9800 .
N2 C2 1.153(3) .
N11 C15 1.338(3) .
N11 N12 1.370(3) .
N11 C18 1.455(3) .
N12 C13 1.341(3) .
C13 C14 1.392(3) .
C13 C16 1.482(3) .
C14 C15 1.365(4) .
C14 H14 0.9300 .
C15 C17 1.501(4) .
C16 H16A 0.9600 .
C16 H16B 0.9600 .
C16 H16C 0.9600 .
C16 H16D 0.9600 .
C16 H16E 0.9600 .
C16 H16F 0.9600 .
C17 H17A 0.9600 .
C17 H17B 0.9600 .
C17 H17C 0.9600 .
C17 H17D 0.9600 .
C17 H17E 0.9600 .
C17 H17F 0.9600 .
C18 H18A 0.9700 .
C18 H18B 0.9700 .
C21 C22 1.369(3) .
C21 C22 1.369(3) 4_565
C21 C25 1.504(6) .
C22 C23 1.376(4) .
C22 H22 0.9300 .
C23 C24 1.370(4) .
C23 H23 0.9300 .
C24 C23 1.370(4) 4_565
C24 H24 0.9300 .
C25 H25A 0.9709 .
C25 H25B 0.9399 .

loop_
_geom_hbond_atom_site_label_D
_geom_hbond_atom_site_label_H
_geom_hbond_atom_site_label_A
_geom_hbond_distance_DH
_geom_hbond_distance_HA
_geom_hbond_distance_DA
_geom_hbond_angle_DHA
_geom_hbond_site_symmetry_A
C16 H16A O1 0.96 2.45 3.181(4) 133.2 .
C22 H22 S2 0.93 3.09 3.799(3) 134.0 3_556

loop_
_geom_torsion_atom_site_label_1
_geom_torsion_atom_site_label_2
_geom_torsion_atom_site_label_3
_geom_torsion_atom_site_label_4
_geom_torsion
_geom_torsion_site_symmetry_1
_geom_torsion_site_symmetry_4
C15 N11 N12 C13 -2.2(2) . .
C18 N11 N12 C13 -171.9(2) . .
C15 N11 N12 V1 -176.38(16) . .
C18 N11 N12 V1 13.9(3) . .
N11 N12 C13 C14 1.3(3) . .
V1 N12 C13 C14 173.85(18) . .
N11 N12 C13 C16 -177.1(2) . .
V1 N12 C13 C16 -4.5(4) . .
N12 C13 C14 C15 -0.1(3) . .
C16 C13 C14 C15 178.2(2) . .
N12 N11 C15 C14 2.1(3) . .
C18 N11 C15 C14 170.7(2) . .
N12 N11 C15 C17 -178.0(2) . .
C18 N11 C15 C17 -9.5(4) . .
C13 C14 C15 N11 -1.2(3) . .
C13 C14 C15 C17 179.0(3) . .
C18 N1 C18 N11 -92.6(3) 4_565 .
V1 N1 C18 N11 32.7(3) . .
C15 N11 C18 N1 159.8(2) . .
N12 N11 C18 N1 -32.4(3) . .
C22 C21 C22 C23 -0.4(6) 4_565 .
C25 C21 C22 C23 -179.2(4) . .
C21 C22 C23 C24 0.4(5) . .
C22 C23 C24 C23 -0.4(7) . 4_565
